data_7222462
loop_
_publ_author_name
'Lauxmann, P.'
'Schleid, T.'

_publ_section_title
;
 Cs Cu3 Dy2 S5 und Cs Cu3 Er2 S5 : zwei isotype quaternaere Sulfide der
 Lanthanoide mit Kanalstrukturen
;
_journal_name_full
;
Zeitschrift fuer Naturforschung, Teil B. Anorganische Chemie, Organische 
Chemie (42,1987-)
;
_journal_page_first 1149
_journal_page_last 1154
_journal_volume 56
_journal_year 2001
_chemical_formula_sum 'Cs Cu3 Dy2 S5'
_space_group_IT_number 63
_symmetry_space_group_name_Hall '-C 2c 2'
_symmetry_space_group_name_H-M 'C m c m'
_cell_angle_alpha 90
_cell_angle_beta 90
_cell_angle_gamma 90
_cell_formula_units_Z 4
_cell_length_a 3.9754
_cell_length_b 14.1483
_cell_length_c 16.857
_cell_volume 948.125
_citation_journal_id_ASTM ZNBSEN
_cod_data_source_file Lauxmann_ZNBSEN_2001_364.cif
_cod_data_source_block Cs1Cu3Dy2S5
_cod_original_cell_volume 948.1246
_cod_original_formula_sum 'Cs1 Cu3 Dy2 S5'
_cod_database_code 7222462

loop_
_symmetry_equiv_pos_as_xyz
x,y,z
-x,-y,z+1/2
x,-y,-z
-x,y,-z+1/2
-x,-y,-z
x,y,-z-1/2
-x,y,z
x,-y,z-1/2
x+1/2,y+1/2,z
-x+1/2,-y+1/2,z+1/2
x+1/2,-y+1/2,-z
-x+1/2,y+1/2,-z+1/2
-x+1/2,-y+1/2,-z
x+1/2,y+1/2,-z-1/2
-x+1/2,y+1/2,z
x+1/2,-y+1/2,z-1/2

loop_
_atom_site_label
_atom_site_type_symbol
_atom_site_fract_x
_atom_site_fract_y
_atom_site_fract_z
_atom_site_occupancy
_atom_site_U_iso_or_equiv
Cu1 Cu+1 0 0.6522 0.25 1 0.0
Cs1 Cs+1 0 0.93493 0.25 1 0.0
S3 S-2 0 0.1698 0.5685 1 0.0
S1 S-2 0 0.2325 0.25 1 0.0
Cu2 Cu+1 0 0.41736 0.03782 1 0.0
Dy1 Dy+3 0 0.19149 0.40765 1 0.0
S2 S-2 0 0.438 0.6094 1 0.0
